data_4305535
loop_
_publ_author_name
'Yi Liu'
'Ling Chen'
'Long-Hua Li'
'Li-Ming Wu'
'Oksana Ya. Zelinska'
'Arthur Mar'

_publ_contact_author_address
; Department of Chemistry
  University of Alberta
  Edmonton, AB
  Canada  T6G 2G2
;
_publ_contact_author_email arthur.mar@ualberta.ca
_publ_contact_author_fax '(780) 492-8231'
_publ_contact_author_name 'Dr. Arthur Mar'
_publ_contact_author_phone '(780) 492-5592'
_publ_section_title
;
Structures and Physical Properties of Rare-Earth Zinc Antimonides
Pr6Zn1+xSb14+yandRE6Zn1+xSb14 (RE= Sm, Gd-Ho)
;
_journal_name_full 'Inorganic Chemistry'
_journal_page_first 11930
_journal_page_last 11941
_journal_paper_doi 10.1021/ic800524d
_journal_volume 47
_journal_year 2008
_chemical_formula_structural 'Gd6 Zn1.49 Sb14'
_chemical_formula_sum 'Gd6 Sb14 Zn1.49'
_chemical_formula_weight 2745.40
_chemical_name_common 'gadolinium zinc antimonide (6/1/14)'
_chemical_name_systematic 'gadolinium zinc antimonide (6/1/14)'
_space_group_IT_number 71
_symmetry_cell_setting orthorhombic
_symmetry_space_group_name_Hall '-I 2 2'
_symmetry_space_group_name_H-M 'I m m m'
_atom_sites_solution_primary direct
_atom_sites_solution_secondary difmap
_audit_creation_method SHELXL-97
_cell_angle_alpha 90.00
_cell_angle_beta 90.00
_cell_angle_gamma 90.00
_cell_formula_units_Z 2
_cell_length_a 4.1569(4)
_cell_length_b 14.9711(15)
_cell_length_c 18.7441(19)
_cell_measurement_reflns_used 7130
_cell_measurement_temperature 295(2)
_cell_measurement_theta_max 33.06
_cell_measurement_theta_min 2.72
_cell_volume 1166.5(2)
_computing_cell_refinement 'Bruker SAINT 7.06 (Bruker, 2004)'
_computing_data_collection 'Bruker SMART 5.054 (Bruker, 1999)'
_computing_data_reduction 'Bruker SAINT 7.06'
_computing_molecular_graphics 'ATOMS 5.1 (Dowty, 1999)'
_computing_publication_material 'Bruker SHELXTL 6.12'
_computing_structure_refinement 'Bruker SHELXTL 6.12'
_computing_structure_solution 'Bruker SHELXTL 6.12'
_diffrn_ambient_temperature 295(2)
_diffrn_measured_fraction_theta_full 0.993
_diffrn_measured_fraction_theta_max 0.993
_diffrn_measurement_device_type 'Bruker Platform/SMART 1000 CCD'
_diffrn_measurement_method '\w scans'
_diffrn_radiation_monochromator graphite
_diffrn_radiation_source 'fine-focus sealed tube'
_diffrn_radiation_type MoK\a
_diffrn_radiation_wavelength 0.71073
_diffrn_reflns_av_R_equivalents 0.0361
_diffrn_reflns_av_sigmaI/netI 0.0229
_diffrn_reflns_limit_h_max 6
_diffrn_reflns_limit_h_min -6
_diffrn_reflns_limit_k_max 23
_diffrn_reflns_limit_k_min -23
_diffrn_reflns_limit_l_max 28
_diffrn_reflns_limit_l_min -28
_diffrn_reflns_number 8230
_diffrn_reflns_theta_full 33.15
_diffrn_reflns_theta_max 33.15
_diffrn_reflns_theta_min 1.74
_diffrn_standards_number 0
_exptl_absorpt_coefficient_mu 34.155
_exptl_absorpt_correction_T_max 0.1470
_exptl_absorpt_correction_T_min 0.0316
_exptl_absorpt_correction_type numerical
_exptl_absorpt_process_details 'Bruker SHELXTL 6.12 (Sheldrick, 2001)'
_exptl_crystal_colour black
_exptl_crystal_density_diffrn 7.816
_exptl_crystal_density_method 'not measured'
_exptl_crystal_description prism
_exptl_crystal_F_000 2285
_exptl_crystal_size_max 0.20
_exptl_crystal_size_mid 0.12
_exptl_crystal_size_min 0.07
_refine_diff_density_max 5.649
_refine_diff_density_min -5.753
_refine_diff_density_rms 0.616
_refine_ls_extinction_coef 0.00078(4)
_refine_ls_extinction_expression Fc^*^=kFc[1+0.001xFc^2^\l^3^/sin(2\q)]^-1/4^
_refine_ls_extinction_method SHELXL
_refine_ls_goodness_of_fit_ref 1.169
_refine_ls_matrix_type full
_refine_ls_number_parameters 47
_refine_ls_number_reflns 1308
_refine_ls_number_restraints 1
_refine_ls_restrained_S_all 1.169
_refine_ls_R_factor_all 0.0339
_refine_ls_R_factor_gt 0.0323
_refine_ls_shift/su_max 0.000
_refine_ls_shift/su_mean 0.000
_refine_ls_structure_factor_coef Fsqd
_refine_ls_weighting_details 'calc w=1/[\s^2^(Fo^2^)+(0.0192P)^2^+66.7160P] where P=(Fo^2^+2Fc^2^)/3'
_refine_ls_weighting_scheme calc
_refine_ls_wR_factor_gt 0.0709
_refine_ls_wR_factor_ref 0.0719
_reflns_number_gt 1266
_reflns_number_total 1308
_reflns_threshold_expression I>2\s(I)
_cod_data_source_file ic800524d_si_003_4.cif
_cod_data_source_block Gd6ZnSb14
_cod_database_code 4305535

loop_
_symmetry_equiv_pos_as_xyz
'x, y, z'
'-x, -y, z'
'-x, y, -z'
'x, -y, -z'
'x+1/2, y+1/2, z+1/2'
'-x+1/2, -y+1/2, z+1/2'
'-x+1/2, y+1/2, -z+1/2'
'x+1/2, -y+1/2, -z+1/2'
'-x, -y, -z'
'x, y, -z'
'x, -y, z'
'-x, y, z'
'-x+1/2, -y+1/2, -z+1/2'
'x+1/2, y+1/2, -z+1/2'
'x+1/2, -y+1/2, z+1/2'
'-x+1/2, y+1/2, z+1/2'

loop_
_atom_site_label
_atom_site_type_symbol
_atom_site_fract_x
_atom_site_fract_y
_atom_site_fract_z
_atom_site_U_iso_or_equiv
_atom_site_adp_type
_atom_site_occupancy
_atom_site_symmetry_multiplicity
_atom_site_calc_flag
_atom_site_refinement_flags
_atom_site_disorder_assembly
_atom_site_disorder_group
Gd1 Gd 0.0000 0.13837(3) 0.36367(2) 0.00854(11) Uani 1 2 d S . .
Gd2 Gd 0.0000 0.0000 0.17666(3) 0.01033(13) Uani 1 4 d S . .
Zn1 Zn 0.5000 0.0000 0.4375(16) 0.006(8) Uiso 0.044(8) 4 d SP . .
Zn2 Zn 0.0000 0.26183(16) 0.5000 0.0153(7) Uani 0.701(9) 4 d SP . .
Sb1 Sb 0.0000 0.21125(4) 0.19734(3) 0.00974(13) Uani 1 2 d S . .
Sb2 Sb 0.0000 0.36847(5) 0.39879(4) 0.02089(16) Uani 1 2 d S . .
Sb3 Sb 0.5000 0.0000 0.30222(4) 0.00843(15) Uani 1 4 d S . .
Sb4 Sb 0.0000 0.34779(6) 0.0000 0.01208(16) Uani 1 4 d S . .
Sb5A Sb 0.5000 0.5000 0.0000 0.0087(4) Uiso 0.415(7) 8 d SP . .
Sb5B Sb 0.3979(12) 0.5000 0.0000 0.0087(4) Uiso 0.287(4) 4 d SP . .
Sb6 Sb 0.0000 0.0000 0.0000 0.0281(4) Uani 1 8 d S . .

loop_
_atom_site_aniso_label
_atom_site_aniso_U_11
_atom_site_aniso_U_22
_atom_site_aniso_U_33
_atom_site_aniso_U_23
_atom_site_aniso_U_13
_atom_site_aniso_U_12
Gd1 0.00919(18) 0.00840(18) 0.00802(18) 0.00066(12) 0.000 0.000
Gd2 0.0108(3) 0.0095(2) 0.0107(3) 0.000 0.000 0.000
Zn2 0.0231(13) 0.0130(11) 0.0097(10) 0.000 0.000 0.000
Sb1 0.0108(2) 0.0089(2) 0.0095(2) 0.00088(17) 0.000 0.000
Sb2 0.0118(3) 0.0256(3) 0.0253(3) -0.0052(3) 0.000 0.000
Sb3 0.0078(3) 0.0087(3) 0.0088(3) 0.000 0.000 0.000
Sb4 0.0118(4) 0.0149(4) 0.0095(3) 0.000 0.000 0.000
Sb6 0.0219(7) 0.0498(10) 0.0126(6) 0.000 0.000 0.000

loop_
_atom_type_symbol
_atom_type_description
_atom_type_scat_dispersion_real
_atom_type_scat_dispersion_imag
_atom_type_scat_source
Zn Zn 0.2839 1.4301 'International Tables Vol C Tables 4.2.6.8 and 6.1.1.4'
Sb Sb -0.5866 1.5461 'International Tables Vol C Tables 4.2.6.8 and 6.1.1.4'
Gd Gd -0.1653 3.9035 'International Tables Vol C Tables 4.2.6.8 and 6.1.1.4'

loop_
_geom_angle_atom_site_label_1
_geom_angle_atom_site_label_2
_geom_angle_atom_site_label_3
_geom_angle
_geom_angle_site_symmetry_1
_geom_angle_site_symmetry_3
_geom_angle_publ_flag
Sb3 Gd1 Sb3 82.494(15) 1_455 . ?
Sb3 Gd1 Zn2 132.93(2) 1_455 . ?
Sb3 Gd1 Zn2 132.93(2) . . ?
Sb3 Gd1 Zn1 46.7(5) 1_455 1_455 ?
Sb3 Gd1 Zn1 99.13(16) . 1_455 ?
Zn2 Gd1 Zn1 91.6(4) . 1_455 ?
Sb3 Gd1 Zn1 99.13(16) 1_455 . ?
Sb3 Gd1 Zn1 46.7(5) . . ?
Zn2 Gd1 Zn1 91.6(4) . . ?
Zn1 Gd1 Zn1 79.7(4) 1_455 . ?
Sb3 Gd1 Sb1 138.04(2) 1_455 13 ?
Sb3 Gd1 Sb1 84.584(13) . 13 ?
Zn2 Gd1 Sb1 83.10(3) . 13 ?
Zn1 Gd1 Sb1 174.7(4) 1_455 13 ?
Zn1 Gd1 Sb1 100.46(15) . 13 ?
Sb3 Gd1 Sb1 84.584(13) 1_455 13_455 ?
Sb3 Gd1 Sb1 138.04(2) . 13_455 ?
Zn2 Gd1 Sb1 83.10(3) . 13_455 ?
Zn1 Gd1 Sb1 100.46(15) 1_455 13_455 ?
Zn1 Gd1 Sb1 174.7(4) . 13_455 ?
Sb1 Gd1 Sb1 78.917(17) 13 13_455 ?
Sb3 Gd1 Sb5A 82.531(16) 1_455 5_445 ?
Sb3 Gd1 Sb5A 82.531(16) . 5_445 ?
Zn2 Gd1 Sb5A 74.91(4) . 5_445 ?
Zn1 Gd1 Sb5A 42.8(4) 1_455 5_445 ?
Zn1 Gd1 Sb5A 42.8(4) . 5_445 ?
Sb1 Gd1 Sb5A 134.837(11) 13 5_445 ?
Sb1 Gd1 Sb5A 134.837(11) 13_455 5_445 ?
Sb3 Gd1 Sb4 137.67(2) 1_455 13 ?
Sb3 Gd1 Sb4 84.776(17) . 13 ?
Zn2 Gd1 Sb4 48.38(2) . 13 ?
Zn1 Gd1 Sb4 96.5(4) 1_455 13 ?
Zn1 Gd1 Sb4 46.1(4) . 13 ?
Sb1 Gd1 Sb4 80.054(15) 13 13 ?
Sb1 Gd1 Sb4 128.88(2) 13_455 13 ?
Sb5A Gd1 Sb4 55.811(15) 5_445 13 ?
Sb3 Gd1 Sb4 84.776(17) 1_455 13_455 ?
Sb3 Gd1 Sb4 137.67(2) . 13_455 ?
Zn2 Gd1 Sb4 48.38(2) . 13_455 ?
Zn1 Gd1 Sb4 46.1(4) 1_455 13_455 ?
Zn1 Gd1 Sb4 96.5(4) . 13_455 ?
Sb1 Gd1 Sb4 128.88(2) 13 13_455 ?
Sb1 Gd1 Sb4 80.054(15) 13_455 13_455 ?
Sb5A Gd1 Sb4 55.811(15) 5_445 13_455 ?
Sb4 Gd1 Sb4 78.062(12) 13 13_455 ?
Sb3 Gd1 Sb1 82.657(18) 1_455 . ?
Sb3 Gd1 Sb1 82.657(18) . . ?
Zn2 Gd1 Sb1 124.84(4) . . ?
Zn1 Gd1 Sb1 127.8(5) 1_455 . ?
Zn1 Gd1 Sb1 127.8(5) . . ?
Sb1 Gd1 Sb1 56.125(14) 13 . ?
Sb1 Gd1 Sb1 56.125(14) 13_455 . ?
Sb5A Gd1 Sb1 160.257(18) 5_445 . ?
Sb4 Gd1 Sb1 135.241(13) 13 . ?
Sb4 Gd1 Sb1 135.241(13) 13_455 . ?
Sb3 Gd1 Sb5B 87.44(6) 1_455 13 ?
Sb3 Gd1 Sb5B 77.69(6) . 13 ?
Zn2 Gd1 Sb5B 75.03(4) . 13 ?
Zn1 Gd1 Sb5B 49.8(4) 1_455 13 ?
Zn1 Gd1 Sb5B 36.0(4) . 13 ?
Sb1 Gd1 Sb5B 128.17(8) 13 13 ?
Sb1 Gd1 Sb5B 141.31(7) 13_455 13 ?
Sb5A Gd1 Sb5B 7.35(8) 5_445 13 ?
Sb4 Gd1 Sb5B 50.37(6) 13 13 ?
Sb4 Gd1 Sb5B 61.53(7) 13_455 13 ?
Sb1 Gd1 Sb5B 158.98(3) . 13 ?
Sb3 Gd2 Sb3 82.90(3) . 1_455 ?
Sb3 Gd2 Sb1 84.769(12) . . ?
Sb3 Gd2 Sb1 84.769(12) 1_455 . ?
Sb3 Gd2 Sb1 84.769(12) . 2 ?
Sb3 Gd2 Sb1 84.769(12) 1_455 2 ?
Sb1 Gd2 Sb1 166.03(3) . 2 ?
Sb3 Gd2 Sb2 139.710(17) . 14_445 ?
Sb3 Gd2 Sb2 84.323(15) 1_455 14_445 ?
Sb1 Gd2 Sb2 131.754(15) . 14_445 ?
Sb1 Gd2 Sb2 56.069(14) 2 14_445 ?
Sb3 Gd2 Sb2 84.323(15) . 13 ?
Sb3 Gd2 Sb2 139.710(17) 1_455 13 ?
Sb1 Gd2 Sb2 56.069(14) . 13 ?
Sb1 Gd2 Sb2 131.754(15) 2 13 ?
Sb2 Gd2 Sb2 127.43(3) 14_445 13 ?
Sb3 Gd2 Sb2 139.710(17) . 13_455 ?
Sb3 Gd2 Sb2 84.323(15) 1_455 13_455 ?
Sb1 Gd2 Sb2 56.069(14) . 13_455 ?
Sb1 Gd2 Sb2 131.754(15) 2 13_455 ?
Sb2 Gd2 Sb2 76.14(3) 14_445 13_455 ?
Sb2 Gd2 Sb2 81.22(2) 13 13_455 ?
Sb3 Gd2 Sb2 84.323(15) . 14_545 ?
Sb3 Gd2 Sb2 139.710(17) 1_455 14_545 ?
Sb1 Gd2 Sb2 131.754(15) . 14_545 ?
Sb1 Gd2 Sb2 56.069(14) 2 14_545 ?
Sb2 Gd2 Sb2 81.22(2) 14_445 14_545 ?
Sb2 Gd2 Sb2 76.14(3) 13 14_545 ?
Sb2 Gd2 Sb2 127.43(3) 13_455 14_545 ?
Sb3 Gd2 Sb6 138.551(13) . . ?
Sb3 Gd2 Sb6 138.551(13) 1_455 . ?
Sb1 Gd2 Sb6 96.987(15) . . ?
Sb1 Gd2 Sb6 96.987(15) 2 . ?
Sb2 Gd2 Sb6 63.715(17) 14_445 . ?
Sb2 Gd2 Sb6 63.715(17) 13 . ?
Sb2 Gd2 Sb6 63.715(17) 13_455 . ?
Sb2 Gd2 Sb6 63.715(17) 14_545 . ?
Sb3 Gd2 Gd1 49.813(12) . . ?
Sb3 Gd2 Gd1 49.813(12) 1_455 . ?
Sb1 Gd2 Gd1 52.430(14) . . ?
Sb1 Gd2 Gd1 113.60(2) 2 . ?
Sb2 Gd2 Gd1 134.026(16) 14_445 . ?
Sb2 Gd2 Gd1 93.871(16) 13 . ?
Sb2 Gd2 Gd1 93.871(16) 13_455 . ?
Sb2 Gd2 Gd1 134.026(16) 14_545 . ?
Sb6 Gd2 Gd1 149.417(8) . . ?
Sb3 Gd2 Gd1 49.813(12) . 2 ?
Sb3 Gd2 Gd1 49.813(12) 1_455 2 ?
Sb1 Gd2 Gd1 113.60(2) . 2 ?
Sb1 Gd2 Gd1 52.430(14) 2 2 ?
Sb2 Gd2 Gd1 93.871(16) 14_445 2 ?
Sb2 Gd2 Gd1 134.026(16) 13 2 ?
Sb2 Gd2 Gd1 134.026(16) 13_455 2 ?
Sb2 Gd2 Gd1 93.871(16) 14_545 2 ?
Sb6 Gd2 Gd1 149.417(8) . 2 ?
Gd1 Gd2 Gd1 61.166(16) . 2 ?
Sb5B Zn1 Sb5B 109.4(14) 5_545 13 ?
Sb5B Zn1 Zn1 54.7(7) 5_545 9_656 ?
Sb5B Zn1 Zn1 54.7(7) 13 9_656 ?
Sb5B Zn1 Sb5A 5.90(11) 5_545 5_545 ?
Sb5B Zn1 Sb5A 115.3(14) 13 5_545 ?
Zn1 Zn1 Sb5A 60.6(6) 9_656 5_545 ?
Sb5B Zn1 Sb5A 115.3(14) 5_545 5_445 ?
Sb5B Zn1 Sb5A 5.90(11) 13 5_445 ?
Zn1 Zn1 Sb5A 60.6(6) 9_656 5_445 ?
Sb5A Zn1 Sb5A 121.2(13) 5_545 5_445 ?
Sb5B Zn1 Sb3 125.3(7) 5_545 . ?
Sb5B Zn1 Sb3 125.3(7) 13 . ?
Zn1 Zn1 Sb3 180.000(2) 9_656 . ?
Sb5A Zn1 Sb3 119.4(6) 5_545 . ?
Sb5A Zn1 Sb3 119.4(6) 5_445 . ?
Sb5B Zn1 Sb4 74.7(6) 5_545 13 ?
Sb5B Zn1 Sb4 74.7(6) 13 13 ?
Zn1 Zn1 Sb4 62.8(6) 9_656 13 ?
Sb5A Zn1 Sb4 77.0(5) 5_545 13 ?
Sb5A Zn1 Sb4 77.0(5) 5_445 13 ?
Sb3 Zn1 Sb4 117.2(6) . 13 ?
Sb5B Zn1 Sb4 74.7(6) 5_545 5_545 ?
Sb5B Zn1 Sb4 74.7(6) 13 5_545 ?
Zn1 Zn1 Sb4 62.8(6) 9_656 5_545 ?
Sb5A Zn1 Sb4 77.0(5) 5_545 5_545 ?
Sb5A Zn1 Sb4 77.0(5) 5_445 5_545 ?
Sb3 Zn1 Sb4 117.2(6) . 5_545 ?
Sb4 Zn1 Sb4 125.6(12) 13 5_545 ?
Sb5B Zn1 Sb5B 10.22(18) 5_545 13_655 ?
Sb5B Zn1 Sb5B 119.6(13) 13 13_655 ?
Zn1 Zn1 Sb5B 64.9(6) 9_656 13_655 ?
Sb5A Zn1 Sb5B 4.32(8) 5_545 13_655 ?
Sb5A Zn1 Sb5B 125.5(12) 5_445 13_655 ?
Sb3 Zn1 Sb5B 115.1(6) . 13_655 ?
Sb4 Zn1 Sb5B 78.8(5) 13 13_655 ?
Sb4 Zn1 Sb5B 78.8(5) 5_545 13_655 ?
Sb5B Zn1 Sb5B 119.6(13) 5_545 5_445 ?
Sb5B Zn1 Sb5B 10.22(18) 13 5_445 ?
Zn1 Zn1 Sb5B 64.9(6) 9_656 5_445 ?
Sb5A Zn1 Sb5B 125.5(12) 5_545 5_445 ?
Sb5A Zn1 Sb5B 4.32(8) 5_445 5_445 ?
Sb3 Zn1 Sb5B 115.1(6) . 5_445 ?
Sb4 Zn1 Sb5B 78.8(5) 13 5_445 ?
Sb4 Zn1 Sb5B 78.8(5) 5_545 5_445 ?
Sb5B Zn1 Sb5B 129.8(11) 13_655 5_445 ?
Sb5B Zn1 Gd1 140.3(2) 5_545 2 ?
Sb5B Zn1 Gd1 73.96(15) 13 2 ?
Zn1 Zn1 Gd1 115.3(5) 9_656 2 ?
Sb5A Zn1 Gd1 140.13(8) 5_545 2 ?
Sb5A Zn1 Gd1 69.60(10) 5_445 2 ?
Sb3 Zn1 Gd1 64.7(5) . 2 ?
Sb4 Zn1 Gd1 139.72(3) 13 2 ?
Sb4 Zn1 Gd1 68.11(8) 5_545 2 ?
Sb5B Zn1 Gd1 139.55(2) 13_655 2 ?
Sb5B Zn1 Gd1 66.46(7) 5_445 2 ?
Sb5B Zn1 Gd1 73.96(15) 5_545 1_655 ?
Sb5B Zn1 Gd1 140.3(2) 13 1_655 ?
Zn1 Zn1 Gd1 115.3(5) 9_656 1_655 ?
Sb5A Zn1 Gd1 69.60(10) 5_545 1_655 ?
Sb5A Zn1 Gd1 140.13(8) 5_445 1_655 ?
Sb3 Zn1 Gd1 64.7(5) . 1_655 ?
Sb4 Zn1 Gd1 68.11(8) 13 1_655 ?
Sb4 Zn1 Gd1 139.72(3) 5_545 1_655 ?
Sb5B Zn1 Gd1 66.46(7) 13_655 1_655 ?
Sb5B Zn1 Gd1 139.55(2) 5_445 1_655 ?
Gd1 Zn1 Gd1 129.5(10) 2 1_655 ?
Sb2 Zn2 Sb2 99.84(9) 10_556 . ?
Sb2 Zn2 Sb4 113.516(13) 10_556 13_455 ?
Sb2 Zn2 Sb4 113.516(13) . 13_455 ?
Sb2 Zn2 Sb4 113.516(13) 10_556 13 ?
Sb2 Zn2 Sb4 113.516(13) . 13 ?
Sb4 Zn2 Sb4 103.41(8) 13_455 13 ?
Sb2 Zn2 Gd1 175.80(8) 10_556 . ?
Sb2 Zn2 Gd1 75.96(2) . . ?
Sb4 Zn2 Gd1 68.70(4) 13_455 . ?
Sb4 Zn2 Gd1 68.70(4) 13 . ?
Sb2 Zn2 Gd1 75.96(2) 10_556 10_556 ?
Sb2 Zn2 Gd1 175.80(8) . 10_556 ?
Sb4 Zn2 Gd1 68.70(4) 13_455 10_556 ?
Sb4 Zn2 Gd1 68.70(4) 13 10_556 ?
Gd1 Zn2 Gd1 108.25(7) . 10_556 ?
Sb2 Sb1 Sb2 87.77(3) 13_455 13 ?
Sb2 Sb1 Sb1 177.21(3) 13_455 13 ?
Sb2 Sb1 Sb1 93.846(14) 13 13 ?
Sb2 Sb1 Sb1 93.846(14) 13_455 13_455 ?
Sb2 Sb1 Sb1 177.21(3) 13 13_455 ?
Sb1 Sb1 Sb1 84.46(3) 13 13_455 ?
Sb2 Sb1 Gd2 62.085(19) 13_455 . ?
Sb2 Sb1 Gd2 62.085(19) 13 . ?
Sb1 Sb1 Gd2 116.75(2) 13 . ?
Sb1 Sb1 Gd2 116.75(2) 13_455 . ?
Sb2 Sb1 Gd1 120.29(3) 13_455 13 ?
Sb2 Sb1 Gd1 67.875(18) 13 13 ?
Sb1 Sb1 Gd1 62.470(17) 13 13 ?
Sb1 Sb1 Gd1 113.08(3) 13_455 13 ?
Gd2 Sb1 Gd1 129.847(15) . 13 ?
Sb2 Sb1 Gd1 67.875(18) 13_455 13_455 ?
Sb2 Sb1 Gd1 120.29(3) 13 13_455 ?
Sb1 Sb1 Gd1 113.08(3) 13 13_455 ?
Sb1 Sb1 Gd1 62.470(17) 13_455 13_455 ?
Gd2 Sb1 Gd1 129.847(15) . 13_455 ?
Gd1 Sb1 Gd1 78.917(17) 13 13_455 ?
Sb2 Sb1 Gd1 115.83(2) 13_455 . ?
Sb2 Sb1 Gd1 115.83(2) 13 . ?
Sb1 Sb1 Gd1 61.405(19) 13 . ?
Sb1 Sb1 Gd1 61.405(19) 13_455 . ?
Gd2 Sb1 Gd1 77.700(19) . . ?
Gd1 Sb1 Gd1 123.875(14) 13 . ?
Gd1 Sb1 Gd1 123.875(14) 13_455 . ?
Zn2 Sb2 Sb1 101.74(4) . 13_455 ?
Zn2 Sb2 Sb1 101.74(4) . 13 ?
Sb1 Sb2 Sb1 87.77(3) 13_455 13 ?
Zn2 Sb2 Gd2 137.381(19) . 13 ?
Sb1 Sb2 Gd2 115.50(3) 13_455 13 ?
Sb1 Sb2 Gd2 61.847(16) 13 13 ?
Zn2 Sb2 Gd2 137.381(19) . 13_455 ?
Sb1 Sb2 Gd2 61.847(16) 13_455 13_455 ?
Sb1 Sb2 Gd2 115.50(3) 13 13_455 ?
Gd2 Sb2 Gd2 81.22(2) 13 13_455 ?
Zn2 Sb2 Gd1 60.74(5) . . ?
Sb1 Sb2 Gd1 59.752(17) 13_455 . ?
Sb1 Sb2 Gd1 59.752(17) 13 . ?
Gd2 Sb2 Gd1 121.505(19) 13 . ?
Gd2 Sb2 Gd1 121.505(19) 13_455 . ?
Zn1 Sb3 Gd2 138.551(13) . . ?
Zn1 Sb3 Gd2 138.551(13) . 1_655 ?
Gd2 Sb3 Gd2 82.90(3) . 1_655 ?
Zn1 Sb3 Gd1 68.570(15) . 1_655 ?
Gd2 Sb3 Gd1 135.259(16) . 1_655 ?
Gd2 Sb3 Gd1 80.644(11) 1_655 1_655 ?
Zn1 Sb3 Gd1 68.570(15) . 2 ?
Gd2 Sb3 Gd1 80.644(11) . 2 ?
Gd2 Sb3 Gd1 135.259(16) 1_655 2 ?
Gd1 Sb3 Gd1 137.14(3) 1_655 2 ?
Zn1 Sb3 Gd1 68.570(15) . . ?
Gd2 Sb3 Gd1 80.644(11) . . ?
Gd2 Sb3 Gd1 135.259(16) 1_655 . ?
Gd1 Sb3 Gd1 82.494(15) 1_655 . ?
Gd1 Sb3 Gd1 82.163(17) 2 . ?
Zn1 Sb3 Gd1 68.570(15) . 2_655 ?
Gd2 Sb3 Gd1 135.259(16) . 2_655 ?
Gd2 Sb3 Gd1 80.644(11) 1_655 2_655 ?
Gd1 Sb3 Gd1 82.163(17) 1_655 2_655 ?
Gd1 Sb3 Gd1 82.494(15) 2 2_655 ?
Gd1 Sb3 Gd1 137.14(3) . 2_655 ?
Zn1 Sb4 Zn1 54.4(12) 13 5_454 ?
Zn1 Sb4 Zn2 123.4(2) 13 13_455 ?
Zn1 Sb4 Zn2 123.4(2) 5_454 13_455 ?
Zn1 Sb4 Zn2 123.4(2) 13 13 ?
Zn1 Sb4 Zn2 123.4(2) 5_454 13 ?
Zn2 Sb4 Zn2 103.41(8) 13_455 13 ?
Zn1 Sb4 Sb5B 44.0(3) 13 . ?
Zn1 Sb4 Sb5B 44.0(3) 5_454 . ?
Zn2 Sb4 Sb5B 164.27(9) 13_455 . ?
Zn2 Sb4 Sb5B 92.32(9) 13 . ?
Zn1 Sb4 Sb5B 44.0(3) 13 9_565 ?
Zn1 Sb4 Sb5B 44.0(3) 5_454 9_565 ?
Zn2 Sb4 Sb5B 92.32(9) 13_455 9_565 ?
Zn2 Sb4 Sb5B 164.27(9) 13 9_565 ?
Sb5B Sb4 Sb5B 71.95(16) . 9_565 ?
Zn1 Sb4 Sb5A 48.9(3) 13 . ?
Zn1 Sb4 Sb5A 48.9(3) 5_454 . ?
Zn2 Sb4 Sb5A 170.66(5) 13_455 . ?
Zn2 Sb4 Sb5A 85.93(4) 13 . ?
Sb5B Sb4 Sb5A 6.39(8) . . ?
Sb5B Sb4 Sb5A 78.34(8) 9_565 . ?
Zn1 Sb4 Sb5A 48.9(3) 13 1_455 ?
Zn1 Sb4 Sb5A 48.9(3) 5_454 1_455 ?
Zn2 Sb4 Sb5A 85.93(4) 13_455 1_455 ?
Zn2 Sb4 Sb5A 170.66(5) 13 1_455 ?
Sb5B Sb4 Sb5A 78.34(8) . 1_455 ?
Sb5B Sb4 Sb5A 6.39(8) 9_565 1_455 ?
Sb5A Sb4 Sb5A 84.74(2) . 1_455 ?
Zn1 Sb4 Gd1 65.8(4) 13 13 ?
Zn1 Sb4 Gd1 107.3(5) 5_454 13 ?
Zn2 Sb4 Gd1 122.22(2) 13_455 13 ?
Zn2 Sb4 Gd1 62.91(2) 13 13 ?
Sb5B Sb4 Gd1 65.12(4) . 13 ?
Sb5B Sb4 Gd1 108.61(5) 9_565 13 ?
Sb5A Sb4 Gd1 61.917(10) . 13 ?
Sb5A Sb4 Gd1 112.21(2) 1_455 13 ?
Zn1 Sb4 Gd1 107.3(5) 13 6_454 ?
Zn1 Sb4 Gd1 65.8(4) 5_454 6_454 ?
Zn2 Sb4 Gd1 62.91(2) 13_455 6_454 ?
Zn2 Sb4 Gd1 122.22(2) 13 6_454 ?
Sb5B Sb4 Gd1 108.61(5) . 6_454 ?
Sb5B Sb4 Gd1 65.12(4) 9_565 6_454 ?
Sb5A Sb4 Gd1 112.21(2) . 6_454 ?
Sb5A Sb4 Gd1 61.917(10) 1_455 6_454 ?
Gd1 Sb4 Gd1 172.80(3) 13 6_454 ?
Zn1 Sb4 Gd1 107.3(5) 13 6_554 ?
Zn1 Sb4 Gd1 65.8(4) 5_454 6_554 ?
Zn2 Sb4 Gd1 122.22(2) 13_455 6_554 ?
Zn2 Sb4 Gd1 62.91(2) 13 6_554 ?
Sb5B Sb4 Gd1 65.12(4) . 6_554 ?
Sb5B Sb4 Gd1 108.61(5) 9_565 6_554 ?
Sb5A Sb4 Gd1 61.917(10) . 6_554 ?
Sb5A Sb4 Gd1 112.21(2) 1_455 6_554 ?
Gd1 Sb4 Gd1 101.477(12) 13 6_554 ?
Gd1 Sb4 Gd1 78.062(12) 6_454 6_554 ?
Zn1 Sb4 Gd1 65.8(4) 13 13_455 ?
Zn1 Sb4 Gd1 107.3(5) 5_454 13_455 ?
Zn2 Sb4 Gd1 62.91(2) 13_455 13_455 ?
Zn2 Sb4 Gd1 122.22(2) 13 13_455 ?
Sb5B Sb4 Gd1 108.61(5) . 13_455 ?
Sb5B Sb4 Gd1 65.12(4) 9_565 13_455 ?
Sb5A Sb4 Gd1 112.21(2) . 13_455 ?
Sb5A Sb4 Gd1 61.917(10) 1_455 13_455 ?
Gd1 Sb4 Gd1 78.062(12) 13 13_455 ?
Gd1 Sb4 Gd1 101.477(12) 6_454 13_455 ?
Gd1 Sb4 Gd1 172.80(3) 6_554 13_455 ?
Sb5B Sb5A Zn1 29.4(6) 9_665 13_655 ?
Sb5B Sb5A Zn1 150.6(6) 9_665 5_454 ?
Zn1 Sb5A Zn1 180.000(1) 13_655 5_454 ?
Sb5B Sb5A Zn1 150.6(6) 9_665 13 ?
Zn1 Sb5A Zn1 121.2(13) 13_655 13 ?
Zn1 Sb5A Zn1 58.8(13) 5_454 13 ?
Sb5B Sb5A Zn1 29.4(6) 9_665 5_554 ?
Zn1 Sb5A Zn1 58.8(13) 13_655 5_554 ?
Zn1 Sb5A Zn1 121.2(13) 5_454 5_554 ?
Zn1 Sb5A Zn1 180.0(13) 13 5_554 ?
Sb5B Sb5A Sb4 132.368(12) 9_665 . ?
Zn1 Sb5A Sb4 126.0(3) 13_655 . ?
Zn1 Sb5A Sb4 54.0(3) 5_454 . ?
Zn1 Sb5A Sb4 54.0(3) 13 . ?
Zn1 Sb5A Sb4 126.0(3) 5_554 . ?
Sb5B Sb5A Sb4 47.632(12) 9_665 9_665 ?
Zn1 Sb5A Sb4 54.0(3) 13_655 9_665 ?
Zn1 Sb5A Sb4 126.0(3) 5_454 9_665 ?
Zn1 Sb5A Sb4 126.0(3) 13 9_665 ?
Zn1 Sb5A Sb4 54.0(3) 5_554 9_665 ?
Sb4 Sb5A Sb4 180.0 . 9_665 ?
Sb5B Sb5A Sb4 47.632(12) 9_665 1_655 ?
Zn1 Sb5A Sb4 54.0(3) 13_655 1_655 ?
Zn1 Sb5A Sb4 126.0(3) 5_454 1_655 ?
Zn1 Sb5A Sb4 126.0(3) 13 1_655 ?
Zn1 Sb5A Sb4 54.0(3) 5_554 1_655 ?
Sb4 Sb5A Sb4 84.74(2) . 1_655 ?
Sb4 Sb5A Sb4 95.26(2) 9_665 1_655 ?
Sb5B Sb5A Sb4 132.368(12) 9_665 9_565 ?
Zn1 Sb5A Sb4 126.0(3) 13_655 9_565 ?
Zn1 Sb5A Sb4 54.0(3) 5_454 9_565 ?
Zn1 Sb5A Sb4 54.0(3) 13 9_565 ?
Zn1 Sb5A Sb4 126.0(3) 5_554 9_565 ?
Sb4 Sb5A Sb4 95.26(2) . 9_565 ?
Sb4 Sb5A Sb4 84.74(2) 9_665 9_565 ?
Sb4 Sb5A Sb4 180.0 1_655 9_565 ?
Sb5B Sb5A Gd1 90.0 9_665 14 ?
Zn1 Sb5A Gd1 67.6(5) 13_655 14 ?
Zn1 Sb5A Gd1 112.4(5) 5_454 14 ?
Zn1 Sb5A Gd1 67.6(5) 13 14 ?
Zn1 Sb5A Gd1 112.4(5) 5_554 14 ?
Sb4 Sb5A Gd1 117.728(8) . 14 ?
Sb4 Sb5A Gd1 62.272(8) 9_665 14 ?
Sb4 Sb5A Gd1 117.727(8) 1_655 14 ?
Sb4 Sb5A Gd1 62.273(8) 9_565 14 ?
Sb5B Sb5A Gd1 90.0 9_665 6_554 ?
Zn1 Sb5A Gd1 112.4(5) 13_655 6_554 ?
Zn1 Sb5A Gd1 67.6(5) 5_454 6_554 ?
Zn1 Sb5A Gd1 112.4(5) 13 6_554 ?
Zn1 Sb5A Gd1 67.6(5) 5_554 6_554 ?
Sb4 Sb5A Gd1 62.272(8) . 6_554 ?
Sb4 Sb5A Gd1 117.728(8) 9_665 6_554 ?
Sb4 Sb5A Gd1 62.273(8) 1_655 6_554 ?
Sb4 Sb5A Gd1 117.727(8) 9_565 6_554 ?
Gd1 Sb5A Gd1 180.000(14) 14 6_554 ?
Sb5B Sb5A Gd1 90.0 9_665 13 ?
Zn1 Sb5A Gd1 67.6(5) 13_655 13 ?
Zn1 Sb5A Gd1 112.4(5) 5_454 13 ?
Zn1 Sb5A Gd1 67.6(5) 13 13 ?
Zn1 Sb5A Gd1 112.4(5) 5_554 13 ?
Sb4 Sb5A Gd1 62.273(8) . 13 ?
Sb4 Sb5A Gd1 117.727(8) 9_665 13 ?
Sb4 Sb5A Gd1 62.273(8) 1_655 13 ?
Sb4 Sb5A Gd1 117.728(8) 9_565 13 ?
Gd1 Sb5A Gd1 78.060(16) 14 13 ?
Gd1 Sb5A Gd1 101.940(16) 6_554 13 ?
Sb5B Sb5B Zn1 144.7(7) 9_665 5_454 ?
Sb5B Sb5B Zn1 144.7(7) 9_665 13 ?
Zn1 Sb5B Zn1 70.6(14) 5_454 13 ?
Sb5B Sb5B Zn1 25.1(6) 9_665 13_655 ?
Zn1 Sb5B Zn1 169.78(18) 5_454 13_655 ?
Zn1 Sb5B Zn1 119.6(13) 13 13_655 ?
Sb5B Sb5B Zn1 25.1(6) 9_665 5_554 ?
Zn1 Sb5B Zn1 119.6(13) 5_454 5_554 ?
Zn1 Sb5B Zn1 169.78(18) 13 5_554 ?
Zn1 Sb5B Zn1 50.2(12) 13_655 5_554 ?
Sb5B Sb5B Sb4 125.98(8) 9_665 . ?
Zn1 Sb5B Sb4 61.4(3) 5_454 . ?
Zn1 Sb5B Sb4 61.4(3) 13 . ?
Zn1 Sb5B Sb4 122.15(18) 13_655 . ?
Zn1 Sb5B Sb4 122.15(18) 5_554 . ?
Sb5B Sb5B Sb4 125.98(8) 9_665 9_565 ?
Zn1 Sb5B Sb4 61.4(3) 5_454 9_565 ?
Zn1 Sb5B Sb4 61.4(3) 13 9_565 ?
Zn1 Sb5B Sb4 122.15(18) 13_655 9_565 ?
Zn1 Sb5B Sb4 122.15(18) 5_554 9_565 ?
Sb4 Sb5B Sb4 108.05(16) . 9_565 ?
Sb5B Sb5B Sb5B 180.0 9_665 9_565 ?
Zn1 Sb5B Sb5B 35.3(7) 5_454 9_565 ?
Zn1 Sb5B Sb5B 35.3(7) 13 9_565 ?
Zn1 Sb5B Sb5B 154.9(6) 13_655 9_565 ?
Zn1 Sb5B Sb5B 154.9(6) 5_554 9_565 ?
Sb4 Sb5B Sb5B 54.02(8) . 9_565 ?
Sb4 Sb5B Sb5B 54.02(8) 9_565 9_565 ?
Sb5B Sb5B Gd1 82.65(8) 9_665 14 ?
Zn1 Sb5B Gd1 123.3(5) 5_454 14 ?
Zn1 Sb5B Gd1 70.1(5) 13 14 ?
Zn1 Sb5B Gd1 63.7(4) 13_655 14 ?
Zn1 Sb5B Gd1 102.2(5) 5_554 14 ?
Sb4 Sb5B Gd1 125.49(8) . 14 ?
Sb4 Sb5B Gd1 64.51(2) 9_565 14 ?
Sb5B Sb5B Gd1 97.35(8) 9_565 14 ?
Sb5B Sb5B Gd1 82.65(8) 9_665 6_554 ?
Zn1 Sb5B Gd1 70.1(5) 5_454 6_554 ?
Zn1 Sb5B Gd1 123.3(5) 13 6_554 ?
Zn1 Sb5B Gd1 102.2(5) 13_655 6_554 ?
Zn1 Sb5B Gd1 63.7(4) 5_554 6_554 ?
Sb4 Sb5B Gd1 64.51(2) . 6_554 ?
Sb4 Sb5B Gd1 125.49(8) 9_565 6_554 ?
Sb5B Sb5B Gd1 97.35(8) 9_565 6_554 ?
Gd1 Sb5B Gd1 165.30(17) 14 6_554 ?
Sb5B Sb5B Gd1 82.65(8) 9_665 5_554 ?
Zn1 Sb5B Gd1 70.1(5) 5_454 5_554 ?
Zn1 Sb5B Gd1 123.3(5) 13 5_554 ?
Zn1 Sb5B Gd1 102.2(5) 13_655 5_554 ?
Zn1 Sb5B Gd1 63.7(4) 5_554 5_554 ?
Sb4 Sb5B Gd1 125.49(8) . 5_554 ?
Sb4 Sb5B Gd1 64.51(2) 9_565 5_554 ?
Sb5B Sb5B Gd1 97.35(8) 9_565 5_554 ?
Gd1 Sb5B Gd1 100.79(3) 14 5_554 ?
Gd1 Sb5B Gd1 77.30(2) 6_554 5_554 ?
Sb5B Sb5B Gd1 82.65(8) 9_665 13 ?
Zn1 Sb5B Gd1 123.3(5) 5_454 13 ?
Zn1 Sb5B Gd1 70.1(5) 13 13 ?
Zn1 Sb5B Gd1 63.7(4) 13_655 13 ?
Zn1 Sb5B Gd1 102.2(5) 5_554 13 ?
Sb4 Sb5B Gd1 64.51(2) . 13 ?
Sb4 Sb5B Gd1 125.49(8) 9_565 13 ?
Sb5B Sb5B Gd1 97.35(8) 9_565 13 ?
Gd1 Sb5B Gd1 77.30(2) 14 13 ?
Gd1 Sb5B Gd1 100.79(3) 6_554 13 ?
Gd1 Sb5B Gd1 165.30(17) 5_554 13 ?
Gd2 Sb6 Gd2 180.0 9 . ?

loop_
_geom_bond_atom_site_label_1
_geom_bond_atom_site_label_2
_geom_bond_distance
_geom_bond_site_symmetry_2
_geom_bond_publ_flag
Gd1 Sb3 3.1525(5) 1_455 ?
Gd1 Sb3 3.1525(5) . ?
Gd1 Zn2 3.1538(14) . ?
Gd1 Zn1 3.245(13) 1_455 ?
Gd1 Zn1 3.245(13) . ?
Gd1 Sb1 3.2705(6) 13 ?
Gd1 Sb1 3.2705(6) 13_455 ?
Gd1 Sb5A 3.2897(5) 5_445 ?
Gd1 Sb4 3.3005(4) 13 ?
Gd1 Sb4 3.3005(4) 13_455 ?
Gd1 Sb1 3.3031(8) . ?
Gd1 Sb5B 3.3169(8) 13 ?
Gd2 Sb3 3.1399(8) . ?
Gd2 Sb3 3.1399(8) 1_455 ?
Gd2 Sb1 3.1863(7) . ?
Gd2 Sb1 3.1863(7) 2 ?
Gd2 Sb2 3.1933(7) 14_445 ?
Gd2 Sb2 3.1933(7) 13 ?
Gd2 Sb2 3.1933(7) 13_455 ?
Gd2 Sb2 3.1933(7) 14_545 ?
Gd2 Sb6 3.3113(7) . ?
Gd2 Gd1 4.0717(7) 2 ?
Zn1 Sb5B 2.027(18) 5_545 ?
Zn1 Sb5B 2.027(18) 13 ?
Zn1 Zn1 2.34(6) 9_656 ?
Zn1 Sb5A 2.386(15) 5_545 ?
Zn1 Sb5A 2.386(15) 5_445 ?
Zn1 Sb3 2.54(3) . ?
Zn1 Sb4 2.562(14) 13 ?
Zn1 Sb4 2.562(14) 5_545 ?
Zn1 Sb5B 2.763(14) 13_655 ?
Zn1 Sb5B 2.763(14) 5_445 ?
Zn1 Gd1 3.245(13) 2 ?
Zn1 Gd1 3.245(13) 1_655 ?
Zn2 Sb2 2.4795(17) 10_556 ?
Zn2 Sb2 2.4795(17) . ?
Zn2 Sb4 2.6483(16) 13_455 ?
Zn2 Sb4 2.6483(16) 13 ?
Zn2 Gd1 3.1538(14) 10_556 ?
Sb1 Sb2 2.9984(7) 13_455 ?
Sb1 Sb2 2.9984(7) 13 ?
Sb1 Sb1 3.0926(9) 13 ?
Sb1 Sb1 3.0926(9) 13_455 ?
Sb1 Gd1 3.2705(6) 13 ?
Sb1 Gd1 3.2705(6) 13_455 ?
Sb2 Sb1 2.9984(7) 13_455 ?
Sb2 Sb1 2.9984(7) 13 ?
Sb2 Gd2 3.1933(7) 13 ?
Sb2 Gd2 3.1933(7) 13_455 ?
Sb3 Gd2 3.1399(8) 1_655 ?
Sb3 Gd1 3.1525(5) 1_655 ?
Sb3 Gd1 3.1525(5) 2 ?
Sb3 Gd1 3.1525(5) 2_655 ?
Sb4 Zn1 2.562(14) 13 ?
Sb4 Zn1 2.562(14) 5_454 ?
Sb4 Zn2 2.6483(16) 13_455 ?
Sb4 Zn2 2.6483(16) 13 ?
Sb4 Sb5B 2.816(3) . ?
Sb4 Sb5B 2.816(3) 9_565 ?
Sb4 Sb5A 3.0843(7) . ?
Sb4 Sb5A 3.0843(7) 1_455 ?
Sb4 Gd1 3.3005(4) 13 ?
Sb4 Gd1 3.3005(4) 6_454 ?
Sb4 Gd1 3.3005(4) 6_554 ?
Sb4 Gd1 3.3005(4) 13_455 ?
Sb5A Sb5B 0.424(5) 9_665 ?
Sb5A Zn1 2.386(15) 13_655 ?
Sb5A Zn1 2.386(15) 5_454 ?
Sb5A Zn1 2.386(15) 13 ?
Sb5A Zn1 2.386(15) 5_554 ?
Sb5A Sb4 3.0843(7) 9_665 ?
Sb5A Sb4 3.0843(7) 1_655 ?
Sb5A Sb4 3.0843(7) 9_565 ?
Sb5A Gd1 3.2897(5) 14 ?
Sb5A Gd1 3.2897(5) 6_554 ?
Sb5A Gd1 3.2897(5) 13 ?
Sb5B Sb5B 0.849(10) 9_665 ?
Sb5B Zn1 2.027(18) 5_454 ?
Sb5B Zn1 2.027(18) 13 ?
Sb5B Zn1 2.763(14) 13_655 ?
Sb5B Zn1 2.763(14) 5_554 ?
Sb5B Sb4 2.816(3) 9_565 ?
Sb5B Sb5B 3.308(10) 9_565 ?
Sb5B Gd1 3.3169(8) 14 ?
Sb5B Gd1 3.3169(8) 6_554 ?
Sb5B Gd1 3.3169(8) 5_554 ?
Sb5B Gd1 3.3169(8) 13 ?
Sb6 Gd2 3.3113(7) 9 ?
